data_7226910
loop_
_publ_author_name
'Huang, Peng'
'Han, Xi-Guang'
'Li, Xiu-Ling'
'Qin, Chao'
'Wang, Xin-Long'
'Su, Zhong-Min'

_publ_section_title
;
 Self-assembly and photocatalytic properties of Ta/W mixed-addendum
 polyoxometalate and transition-metal cations
;
_journal_issue 45
_journal_name_full CrystEngComm
_journal_page_first 8722
_journal_paper_doi 10.1039/C6CE01953F
_journal_volume 18
_journal_year 2016
_chemical_formula_moiety 'Cr Cs5 K2 O83 Si2 Ta6 W18'
_chemical_formula_sum 'Cr Cs5 H24 K2 O90 Si2 Ta6 W18'
_chemical_formula_weight 6710.12
_space_group_crystal_system triclinic
_space_group_IT_number 2
_space_group_name_Hall '-P 1'
_space_group_name_H-M_alt 'P -1'
_symmetry_space_group_name_Hall '-P 1'
_symmetry_space_group_name_H-M 'P -1'
_audit_creation_date 2016-07-31
_audit_creation_method
;
Olex2 1.2
(compiled 2016.02.19 svn.r3266 for OlexSys, GUI svn.r5155)
;
_audit_update_record
;
2016-07-31 deposited with the CCDC.
2016-10-19 downloaded from the CCDC.
;
_cell_angle_alpha 97.447(5)
_cell_angle_beta 101.774(5)
_cell_angle_gamma 99.064(5)
_cell_formula_units_Z 2
_cell_length_a 13.066(5)
_cell_length_b 19.265(5)
_cell_length_c 20.892(5)
_cell_measurement_reflns_used 5279
_cell_measurement_temperature 298(2)
_cell_measurement_theta_max 25.11
_cell_measurement_theta_min 2.45
_cell_volume 5012(3)
_computing_cell_refinement 'Bruker SAINT v8.34a'
_computing_data_collection 'Bruker APEX 2'
_computing_data_reduction 'Bruker SAINT v8.34a'
_computing_molecular_graphics 'Olex2 (Dolomanov et al., 2009)'
_computing_publication_material 'Olex2 (Dolomanov et al., 2009)'
_computing_structure_refinement 'ShelXL (Sheldrick, 2015)'
_diffrn_ambient_temperature 298.15
_diffrn_measured_fraction_theta_full 0.993
_diffrn_measured_fraction_theta_max 0.993
_diffrn_measurement_device_type 'Bruker Smart Apex II CCD'
_diffrn_measurement_method \w-2\q
_diffrn_radiation_monochromator graphite
_diffrn_radiation_type MoK\a
_diffrn_radiation_wavelength 0.71069
_diffrn_reflns_av_R_equivalents 0.0485
_diffrn_reflns_av_unetI/netI 0.0871
_diffrn_reflns_Laue_measured_fraction_full 0.993
_diffrn_reflns_Laue_measured_fraction_max 0.993
_diffrn_reflns_limit_h_max 14
_diffrn_reflns_limit_h_min -14
_diffrn_reflns_limit_k_max 21
_diffrn_reflns_limit_k_min -21
_diffrn_reflns_limit_l_max 14
_diffrn_reflns_limit_l_min -22
_diffrn_reflns_number 21665
_diffrn_reflns_point_group_measured_fraction_full 0.993
_diffrn_reflns_point_group_measured_fraction_max 0.993
_diffrn_reflns_theta_full 23.000
_diffrn_reflns_theta_max 23.000
_diffrn_reflns_theta_min 2.092
_exptl_absorpt_coefficient_mu 29.174
_exptl_absorpt_correction_T_max 0.002
_exptl_absorpt_correction_T_min 0.001
_exptl_absorpt_correction_type multi-scan
_exptl_absorpt_process_details 'SADABS 2014/4 Bruker AXS Madison WI USA'
_exptl_crystal_colour green
_exptl_crystal_density_diffrn 4.446
_exptl_crystal_description block
_exptl_crystal_F_000 5758
_exptl_crystal_size_max 0.25
_exptl_crystal_size_mid 0.24
_exptl_crystal_size_min 0.22
_refine_diff_density_max 3.178
_refine_diff_density_min -3.311
_refine_diff_density_rms 0.612
_refine_ls_extinction_method none
_refine_ls_goodness_of_fit_ref 0.971
_refine_ls_hydrogen_treatment undef
_refine_ls_matrix_type full
_refine_ls_number_parameters 1054
_refine_ls_number_reflns 13857
_refine_ls_number_restraints 57
_refine_ls_restrained_S_all 0.993
_refine_ls_R_factor_all 0.0978
_refine_ls_R_factor_gt 0.0790
_refine_ls_shift/su_max 0.000
_refine_ls_shift/su_mean 0.000
_refine_ls_structure_factor_coef Fsqd
_refine_ls_weighting_details 'w=1/[\s^2^(Fo^2^)+(0.1556P)^2^] where P=(Fo^2^+2Fc^2^)/3'
_refine_ls_weighting_scheme calc
_refine_ls_wR_factor_gt 0.2087
_refine_ls_wR_factor_ref 0.2226
_reflns_Friedel_coverage 0.000
_reflns_number_gt 9838
_reflns_number_total 13857
_reflns_threshold_expression 'I > 2\s(I)'
_cod_data_source_file c6ce01953f2.cif
_cod_data_source_block mm_sqd
_cod_depositor_comments 'Adding full bibliography for 7226910--7226911.cif.'
_cod_database_code 7226910
_shelx_space_group_comment
;
The symmetry employed for this shelxl refinement is uniquely defined
by the following loop, which should always be used as a source of
symmetry information in preference to the above space-group names.
They are only intended as comments.
;
_shelx_estimated_absorpt_t_max 0.060
_shelx_estimated_absorpt_t_min 0.051
_olex2_refinement_description
;
1. Uiso/Uaniso restraints and constraints
Uanis(Cs5) \\sim Ueq: with sigma of 0.01 and sigma for terminal atoms of 0.02
Uanis(O4W) \\sim Ueq, Uanis(O83) \\sim Ueq, Uanis(O1W) \\sim Ueq, Uanis(O82)
\\sim Ueq, Uanis(O1) \\sim Ueq: with sigma of 0.02 and sigma for terminal atoms
of 0.04
Uanis(O9W) \\sim Ueq, Uanis(K1) \\sim Ueq: with sigma of 0 and sigma for
terminal atoms of 0
Uanis(K1) \\sim Ueq, Uanis(O9W) \\sim Ueq: with sigma of 0.02 and sigma for
terminal atoms of 0.04
Uanis(O83) \\sim Ueq, Uanis(O82) \\sim Ueq, Uanis(Cs4) \\sim Ueq: with sigma of
0.01 and sigma for terminal atoms of 0.02
Uanis(Cs4) \\sim Ueq: with sigma of 0.005 and sigma for terminal atoms of 0.01
2. Rigid body (RIGU) restrains
 O9W, K1
 with sigma for 1-2 distances of 0.004 and sigma for 1-3 distances of 0.004
;
_platon_squeeze_void_probe_radius 1.20
_shelx_shelxl_version_number 2016/4
_olex2_submission_special_instructions 'No special instructions were received'

loop_
_space_group_symop_operation_xyz
'x, y, z'
'-x, -y, -z'

loop_
_atom_site_label
_atom_site_type_symbol
_atom_site_fract_x
_atom_site_fract_y
_atom_site_fract_z
_atom_site_U_iso_or_equiv
_atom_site_adp_type
_atom_site_occupancy
_atom_site_site_symmetry_order
_atom_site_calc_flag
_atom_site_refinement_flags_adp
Cr1 Cr 0.2871(6) 0.3911(4) 0.0587(3) 0.080(2) Uani 1 1 d .
O1 O 0.2117(18) 0.3281(10) 0.0997(14) 0.064(7) Uani 1 1 d U
O2 O 0.309(2) 0.4697(12) 0.1298(13) 0.066(7) Uani 1 1 d .
O3 O 0.3424(16) 0.3875(10) 0.3489(13) 0.054(6) Uani 1 1 d .
O4 O 0.3778(16) 0.5004(10) 0.2772(12) 0.051(6) Uani 1 1 d .
O5 O 0.0513(16) 0.5615(10) 0.3624(10) 0.043(5) Uani 1 1 d .
O6 O 0.1877(19) 0.5342(10) 0.2164(11) 0.054(6) Uani 1 1 d .
O7 O 0.4797(19) 0.5850(12) 0.2007(12) 0.061(6) Uani 1 1 d .
O8 O 0.0144(19) 0.1317(12) 0.4045(12) 0.057(6) Uani 1 1 d .
O9 O 0.2158(18) 0.1578(11) 0.4128(15) 0.068(8) Uani 1 1 d .
O10 O 0.0468(16) 0.6987(11) 0.3505(11) 0.050(5) Uani 1 1 d .
O11 O 0.1788(17) 0.6981(11) 0.2055(11) 0.052(5) Uani 1 1 d .
O12 O 0.2911(18) 0.6174(12) 0.1412(12) 0.057(6) Uani 1 1 d .
O13 O 0.3704(16) 0.6510(11) 0.2697(11) 0.047(5) Uani 1 1 d .
O14 O 0.3922(17) 0.6084(10) 0.3875(10) 0.045(5) Uani 1 1 d .
O15 O 0.229(2) 0.6084(11) 0.4634(10) 0.056(6) Uani 1 1 d .
O16 O 0.579(2) 0.6247(11) 0.3324(13) 0.061(6) Uani 1 1 d .
O17 O 0.7082(19) 0.6081(12) 0.4497(13) 0.062(6) Uani 1 1 d .
O18 O 0.462(2) 0.7192(13) 0.1918(13) 0.070(7) Uani 1 1 d .
O19 O 0.665(2) 0.6860(17) 0.2329(15) 0.081(8) Uani 1 1 d .
O20 O 0.5605(17) 0.7582(12) 0.3225(14) 0.065(7) Uani 1 1 d .
O21 O 0.5882(16) 0.7177(11) 0.4373(13) 0.054(6) Uani 1 1 d .
O22 O 0.3941(17) 0.7083(12) 0.5072(12) 0.054(6) Uani 1 1 d .
O23 O 0.3466(19) 0.7967(12) 0.2520(12) 0.061(6) Uani 1 1 d .
O25 O 0.306(2) 0.9230(15) 0.3113(13) 0.077(8) Uani 1 1 d .
O26 O 0.3232(17) 0.8587(12) 0.4240(14) 0.062(7) Uani 1 1 d .
O27 O 0.3590(19) 0.8399(13) 0.5594(14) 0.068(7) Uani 1 1 d .
O28 O -0.328(2) -0.0172(12) 0.1383(14) 0.074(8) Uani 1 1 d .
O29 O 0.046(2) -0.0907(13) 0.2555(16) 0.080(8) Uani 1 1 d .
O30 O 0.360(2) 0.0975(12) 0.3538(15) 0.070(7) Uani 1 1 d .
O31 O 0.3256(17) 0.2314(12) 0.3382(13) 0.058(6) Uani 1 1 d .
O32 O 0.0265(19) 0.0799(11) 0.0730(13) 0.066(7) Uani 1 1 d .
O34 O 0.2359(17) 0.1235(11) 0.2359(14) 0.059(6) Uani 1 1 d .
O35 O -0.139(2) 0.0656(12) 0.1222(11) 0.063(7) Uani 1 1 d .
O36 O -0.053(2) 0.0000(12) 0.3288(13) 0.065(7) Uani 1 1 d .
O37 O -0.1800(18) 0.0447(14) 0.4105(13) 0.065(6) Uani 1 1 d .
O38 O -0.2345(19) 0.0318(11) 0.2725(15) 0.068(7) Uani 1 1 d .
O39 O -0.1613(17) 0.3217(11) 0.1889(10) 0.049(5) Uani 1 1 d .
O40 O -0.2531(17) 0.1247(13) 0.1883(13) 0.063(6) Uani 1 1 d .
O41 O 0.0446(17) 0.3223(11) 0.1736(11) 0.051(5) Uani 1 1 d .
O42 O 0.0160(19) 0.2159(12) 0.0694(10) 0.058(6) Uani 1 1 d .
O43 O -0.0671(16) 0.2369(9) 0.2533(11) 0.045(5) Uani 1 1 d .
O44 O -0.203(2) 0.2926(14) 0.4031(13) 0.071(7) Uani 1 1 d .
O45 O -0.2550(16) 0.2478(12) 0.2665(15) 0.066(7) Uani 1 1 d .
O46 O -0.354(3) 0.2308(13) 0.1374(12) 0.075(8) Uani 1 1 d .
O47 O 0.0446(18) 0.1724(11) 0.1817(11) 0.051(6) Uani 1 1 d .
O48 O 0.2304(17) 0.2872(12) 0.2321(11) 0.051(5) Uani 1 1 d .
O49 O -0.005(2) 0.2629(11) 0.3989(11) 0.058(6) Uani 1 1 d .
O50 O -0.1627(17) 0.1987(11) 0.1146(12) 0.053(6) Uani 1 1 d .
O51 O 0.1177(14) 0.2022(11) 0.3129(9) 0.041(5) Uani 1 1 d .
O52 O 0.3483(18) 0.5105(11) 0.4582(10) 0.050(5) Uani 1 1 d .
O53 O -0.0894(18) 0.3530(13) 0.3210(15) 0.068(7) Uani 1 1 d .
O54 O 0.5267(14) 0.6149(12) 0.5000(12) 0.053(6) Uani 1 1 d .
O55 O 0.2095(14) 0.6412(11) 0.3317(11) 0.046(5) Uani 1 1 d .
O56 O 0.5065(18) 0.8275(11) 0.4812(13) 0.059(6) Uani 1 1 d .
O57 O 0.0309(18) 0.6531(12) 0.4700(12) 0.057(6) Uani 1 1 d .
O58 O 0.370(2) 0.5970(14) 0.5746(12) 0.068(7) Uani 1 1 d .
O59 O -0.010(2) 0.7387(11) 0.2280(13) 0.069(7) Uani 1 1 d .
O60 O 0.2077(16) 0.2958(11) 0.4157(12) 0.053(6) Uani 1 1 d .
O61 O 0.684(2) 0.8567(11) 0.4281(12) 0.067(7) Uani 1 1 d .
O62 O 0.1135(16) 0.3478(10) 0.3070(12) 0.052(6) Uani 1 1 d .
O63 O -0.149(2) 0.1142(14) -0.0031(15) 0.082(9) Uani 1 1 d .
O64 O -0.120(3) -0.0292(13) 0.1995(15) 0.082(8) Uani 1 1 d .
O65 O 0.141(2) 0.0525(12) 0.3155(13) 0.068(7) Uani 1 1 d .
O66 O -0.167(2) 0.1635(13) 0.3453(11) 0.063(6) Uani 1 1 d .
O67 O 0.2111(16) 0.4961(9) 0.3368(10) 0.041(5) Uani 1 1 d .
O68 O 0.282(2) 0.7535(12) 0.1163(14) 0.072(7) Uani 1 1 d .
O69 O 0.2149(15) 0.7404(11) 0.4518(13) 0.056(6) Uani 1 1 d .
O70 O 0.3797(17) 0.7448(10) 0.3775(10) 0.045(5) Uani 1 1 d .
O71 O 0.514(2) 0.5160(12) 0.3952(13) 0.062(6) Uani 1 1 d .
O73 O 0.0025(19) 0.4497(14) 0.2463(13) 0.070(7) Uani 1 1 d .
O74 O 0.2258(19) 0.0404(13) 0.1116(16) 0.075(8) Uani 1 1 d .
O75 O -0.0489(16) 0.0994(12) 0.2583(13) 0.056(6) Uani 1 1 d .
O76 O 0.0695(17) 0.0246(11) 0.1849(13) 0.059(6) Uani 1 1 d .
O77 O 0.483(2) 0.8658(12) 0.3650(14) 0.067(7) Uani 1 1 d .
O78 O 0.1286(18) 0.2273(13) 0.5084(18) 0.080(9) Uani 1 1 d .
O79 O 0.1881(19) 0.7879(13) 0.3121(14) 0.069(7) Uani 1 1 d .
O80 O 0.0302(18) 0.6011(11) 0.2395(12) 0.056(6) Uani 1 1 d .
O81 O 0.207(2) 0.1845(13) 0.1254(11) 0.069(7) Uani 1 1 d .
O1W O 0.159(4) 0.418(2) 0.020(2) 0.142(15) Uani 1 1 d U
O4W O 0.435(4) 0.359(2) 0.095(3) 0.146(16) Uani 1 1 d U
Si1 Si 0.0108(7) 0.1764(4) 0.2505(5) 0.044(2) Uani 1 1 d .
Si2 Si 0.3374(7) 0.6624(4) 0.3415(4) 0.044(2) Uani 1 1 d .
Ta1 Ta 0.36155(10) 0.48967(7) 0.36155(7) 0.0442(3) Uani 1 1 d .
Ta2 Ta 0.32951(11) 0.54236(7) 0.19602(7) 0.0484(3) Uani 1 1 d .
Ta3 Ta 0.10809(10) 0.53607(7) 0.28160(7) 0.0451(3) Uani 1 1 d .
Ta4 Ta -0.01797(10) 0.35164(7) 0.24630(7) 0.0455(3) Uani 1 1 d .
Ta5 Ta 0.23474(10) 0.30480(7) 0.32461(7) 0.0461(3) Uani 1 1 d .
Ta6 Ta 0.13914(11) 0.26658(7) 0.14227(7) 0.0518(4) Uani 1 1 d .
W1 W 0.32989(11) 0.84419(7) 0.33438(8) 0.0526(4) Uani 1 1 d .
W2 W 0.35629(11) 0.79173(7) 0.48301(7) 0.0519(4) Uani 1 1 d .
W3 W 0.56202(11) 0.80244(7) 0.40778(7) 0.0515(4) Uani 1 1 d .
W4 W 0.54616(11) 0.67253(7) 0.25724(7) 0.0512(4) Uani 1 1 d .
W5 W 0.57988(10) 0.61525(7) 0.42299(7) 0.0480(3) Uani 1 1 d .
W6 W 0.31372(12) 0.71335(7) 0.18315(7) 0.0529(4) Uani 1 1 d .
W7 W 0.08842(11) 0.70436(7) 0.26843(7) 0.0499(4) Uani 1 1 d .
W8 W 0.11715(11) 0.65008(7) 0.41891(7) 0.0483(3) Uani 1 1 d .
W9 W 0.37496(11) 0.60441(7) 0.49853(7) 0.0482(3) Uani 1 1 d .
W10 W -0.21368(11) 0.03752(7) 0.18488(8) 0.0554(4) Uani 1 1 d .
W11 W 0.01786(12) -0.00491(7) 0.25713(9) 0.0584(4) Uani 1 1 d .
W12 W -0.12351(11) 0.07719(7) 0.35076(8) 0.0546(4) Uani 1 1 d .
W13 W -0.23572(11) 0.22688(7) 0.18125(7) 0.0510(4) Uani 1 1 d .
W14 W -0.07880(12) 0.13821(8) 0.07573(7) 0.0571(4) Uani 1 1 d .
W15 W 0.15310(12) 0.09352(7) 0.14659(9) 0.0597(4) Uani 1 1 d .
W16 W 0.25681(11) 0.13548(7) 0.33015(8) 0.0558(4) Uani 1 1 d .
W17 W 0.11669(11) 0.21692(7) 0.42632(7) 0.0512(4) Uani 1 1 d .
W18 W -0.13974(11) 0.26573(7) 0.34782(7) 0.0490(3) Uani 1 1 d .
Cs1A Cs -0.11041(18) 0.56466(12) 0.54664(12) 0.0582(5) Uani 1 1 d .
Cs2 Cs 0.5500(2) 0.2547(2) 0.32953(19) 0.1064(11) Uani 1 1 d .
Cs0A Cs 0.5620(3) 1.01842(17) 0.3484(2) 0.1056(11) Uani 1 1 d .
Cs4 Cs 0.1949(4) 0.8899(2) 0.1563(2) 0.1325(14) Uani 1 1 d U
Cs5 Cs 0.2103(7) 1.0007(3) 0.4535(3) 0.202(3) Uani 1 1 d U
O82 O 0.262(3) 0.317(2) -0.019(2) 0.124(13) Uani 1 1 d U
O83 O 0.364(3) 0.456(2) 0.0061(19) 0.123(12) Uani 1 1 d U
K0AA K 0.0717(9) 0.8630(6) 0.4292(8) 0.112(4) Uani 1 1 d .
K1 K 0.8296(9) 0.8349(5) 0.3215(7) 0.105(4) Uani 1 1 d U
O9W O 0.837(3) 0.726(2) 0.365(2) 0.124(11) Uani 1 1 d U

loop_
_atom_site_aniso_label
_atom_site_aniso_U_11
_atom_site_aniso_U_22
_atom_site_aniso_U_33
_atom_site_aniso_U_23
_atom_site_aniso_U_13
_atom_site_aniso_U_12
Cr1 0.112(5) 0.065(4) 0.060(4) -0.002(3) 0.045(4) -0.015(4)
O1 0.065(12) 0.029(9) 0.089(15) -0.012(10) 0.015(11) 0.003(9)
O2 0.085(17) 0.045(12) 0.063(16) 0.013(12) 0.016(14) -0.007(12)
O3 0.049(12) 0.035(10) 0.081(17) 0.003(11) 0.036(12) 0.001(9)
O4 0.052(12) 0.030(10) 0.073(16) 0.010(11) 0.022(11) 0.004(9)
O5 0.061(12) 0.040(10) 0.034(11) 0.012(9) 0.024(10) 0.005(9)
O6 0.087(16) 0.034(10) 0.046(13) 0.016(10) 0.017(12) 0.015(10)
O7 0.074(15) 0.060(14) 0.051(15) 0.015(12) 0.029(12) -0.005(12)
O8 0.076(15) 0.051(12) 0.056(15) 0.031(12) 0.021(12) 0.020(11)
O9 0.052(13) 0.042(12) 0.11(2) 0.047(14) -0.002(13) -0.005(10)
O10 0.053(12) 0.055(12) 0.042(13) 0.024(11) 0.000(10) 0.016(10)
O11 0.059(13) 0.050(12) 0.035(12) -0.012(10) 0.002(10) 0.003(10)
O12 0.065(14) 0.055(13) 0.053(15) 0.024(12) 0.015(12) 0.003(11)
O13 0.051(12) 0.057(12) 0.043(13) 0.013(11) 0.022(10) 0.021(10)
O14 0.066(13) 0.040(11) 0.039(12) 0.011(10) 0.022(10) 0.021(10)
O15 0.097(17) 0.044(11) 0.018(10) 0.001(9) 0.019(11) -0.014(11)
O16 0.077(16) 0.041(11) 0.060(16) 0.009(11) 0.015(13) 0.000(11)
O17 0.067(15) 0.059(13) 0.068(17) 0.033(13) 0.018(13) 0.010(12)
O18 0.096(19) 0.054(14) 0.059(16) 0.001(13) 0.029(14) 0.002(13)
O19 0.080(18) 0.11(2) 0.08(2) 0.040(18) 0.050(16) 0.027(16)
O20 0.040(12) 0.061(14) 0.09(2) 0.028(14) 0.010(12) -0.001(10)
O21 0.043(11) 0.047(12) 0.068(16) -0.001(11) 0.009(11) 0.006(9)
O22 0.051(12) 0.054(12) 0.047(14) -0.009(11) 0.004(11) 0.005(10)
O23 0.067(14) 0.060(14) 0.051(15) 0.018(12) 0.010(12) -0.006(11)
O25 0.071(16) 0.089(18) 0.048(15) 0.022(14) -0.029(13) -0.009(14)
O26 0.046(12) 0.052(13) 0.077(18) -0.013(13) 0.014(12) 0.001(10)
O27 0.066(15) 0.058(14) 0.079(19) -0.001(13) 0.022(14) 0.015(12)
O28 0.098(19) 0.042(12) 0.078(19) 0.013(13) 0.030(16) -0.013(12)
O29 0.089(18) 0.053(14) 0.10(2) 0.005(15) 0.049(17) -0.013(13)
O30 0.079(16) 0.047(12) 0.09(2) 0.014(13) 0.027(15) 0.012(12)
O31 0.046(12) 0.049(12) 0.083(18) 0.017(12) 0.020(12) 0.002(10)
O32 0.077(15) 0.043(12) 0.069(17) -0.019(12) 0.045(14) -0.023(11)
O34 0.050(12) 0.047(12) 0.088(19) 0.005(12) 0.036(13) 0.016(10)
O35 0.091(17) 0.051(13) 0.035(13) -0.017(11) 0.018(12) -0.011(12)
O36 0.082(16) 0.047(12) 0.056(15) 0.022(12) 0.005(13) -0.012(12)
O37 0.055(13) 0.083(17) 0.054(15) 0.004(13) 0.021(12) 0.002(12)
O38 0.066(15) 0.040(11) 0.11(2) 0.031(14) 0.024(14) 0.007(11)
O39 0.068(14) 0.046(11) 0.025(11) 0.017(9) -0.004(10) -0.007(10)
O40 0.044(12) 0.064(14) 0.071(17) 0.006(13) 0.008(12) -0.006(10)
O41 0.061(13) 0.046(11) 0.051(14) 0.011(11) 0.021(11) 0.011(10)
O42 0.086(16) 0.071(15) 0.016(10) -0.014(10) 0.011(10) 0.033(13)
O43 0.055(12) 0.025(9) 0.054(14) 0.019(9) 0.001(10) 0.010(9)
O44 0.078(17) 0.070(16) 0.058(16) 0.015(14) 0.011(13) -0.004(13)
O45 0.043(12) 0.055(13) 0.11(2) 0.028(14) 0.034(13) 0.020(10)
O46 0.13(2) 0.060(14) 0.038(14) 0.015(12) 0.024(15) 0.006(15)
O47 0.074(14) 0.047(11) 0.054(14) 0.021(11) 0.048(12) 0.022(11)
O48 0.056(12) 0.062(13) 0.044(13) 0.013(11) 0.028(11) 0.011(11)
O49 0.096(17) 0.040(11) 0.038(12) 0.002(10) 0.042(12) -0.015(11)
O50 0.050(12) 0.054(12) 0.064(15) 0.016(12) 0.021(11) 0.018(10)
O51 0.034(10) 0.063(12) 0.026(10) 0.006(10) 0.013(8) 0.003(9)
O52 0.070(14) 0.044(11) 0.037(12) 0.001(10) 0.025(11) 0.004(10)
O53 0.055(13) 0.057(13) 0.10(2) 0.025(14) 0.031(14) -0.005(11)
O54 0.026(10) 0.070(14) 0.064(15) 0.020(12) 0.021(10) -0.006(9)
O55 0.026(9) 0.051(11) 0.052(14) -0.009(10) 0.007(9) 0.003(8)
O56 0.057(13) 0.042(11) 0.074(17) -0.003(12) 0.022(12) -0.002(10)
O57 0.062(14) 0.056(13) 0.046(14) -0.001(11) 0.013(11) 0.001(11)
O58 0.082(17) 0.081(17) 0.043(14) 0.011(13) 0.015(13) 0.019(14)
O59 0.11(2) 0.034(11) 0.056(16) 0.010(11) 0.013(15) 0.008(12)
O60 0.046(12) 0.050(12) 0.065(16) 0.014(11) 0.011(11) 0.013(10)
O61 0.13(2) 0.032(11) 0.046(14) -0.006(10) 0.037(15) 0.014(12)
O62 0.042(11) 0.040(11) 0.061(15) -0.003(11) 0.000(10) -0.007(9)
O63 0.094(19) 0.072(16) 0.09(2) 0.007(16) 0.063(17) -0.011(14)
O64 0.12(2) 0.048(13) 0.08(2) 0.025(14) 0.045(17) -0.013(14)
O65 0.076(16) 0.046(12) 0.072(17) 0.039(13) -0.011(13) -0.011(11)
O66 0.080(16) 0.068(15) 0.038(13) 0.022(12) 0.014(12) -0.005(13)
O67 0.053(11) 0.032(9) 0.039(12) 0.013(9) 0.007(9) 0.011(9)
O68 0.11(2) 0.040(12) 0.073(18) 0.016(13) 0.034(16) 0.023(13)
O69 0.032(10) 0.043(11) 0.075(17) -0.008(12) -0.006(11) -0.009(9)
O70 0.068(13) 0.029(9) 0.034(11) 0.009(9) 0.008(10) -0.007(9)
O71 0.077(16) 0.047(12) 0.064(16) 0.020(12) 0.002(13) 0.026(12)
O73 0.053(14) 0.072(15) 0.063(16) 0.012(14) -0.011(12) -0.025(12)
O74 0.060(14) 0.066(15) 0.11(2) 0.013(16) 0.053(15) 0.004(12)
O75 0.038(11) 0.055(12) 0.082(18) 0.023(13) 0.020(11) 0.007(10)
O76 0.054(13) 0.043(11) 0.084(18) 0.021(12) 0.022(12) -0.001(10)
O77 0.076(16) 0.045(12) 0.081(19) 0.023(13) 0.021(14) -0.003(11)
O78 0.048(13) 0.054(13) 0.14(3) 0.028(16) 0.007(15) 0.028(11)
O79 0.061(14) 0.057(14) 0.078(19) -0.010(14) 0.015(13) 0.000(11)
O80 0.064(14) 0.035(10) 0.065(16) 0.000(11) 0.023(12) -0.003(10)
O81 0.097(18) 0.071(15) 0.029(12) -0.019(12) 0.036(12) -0.018(14)
O1W 0.16(3) 0.12(2) 0.10(2) 0.01(2) -0.01(2) -0.05(2)
O4W 0.15(3) 0.11(2) 0.18(3) 0.03(2) 0.05(3) 0.01(2)
Si1 0.047(5) 0.044(5) 0.042(5) 0.003(4) 0.015(4) 0.008(4)
Si2 0.050(5) 0.041(4) 0.039(5) 0.005(4) 0.011(4) 0.003(4)
Ta1 0.0491(7) 0.0392(6) 0.0442(8) 0.0071(6) 0.0131(6) 0.0051(5)
Ta2 0.0586(8) 0.0440(7) 0.0419(8) 0.0061(6) 0.0168(6) 0.0021(6)
Ta3 0.0519(7) 0.0405(7) 0.0424(8) 0.0080(6) 0.0118(6) 0.0053(6)
Ta4 0.0509(7) 0.0419(7) 0.0431(8) 0.0074(6) 0.0124(6) 0.0049(5)
Ta5 0.0487(7) 0.0409(7) 0.0495(8) 0.0085(6) 0.0151(6) 0.0047(6)
Ta6 0.0626(8) 0.0443(7) 0.0490(8) 0.0041(6) 0.0242(7) 0.0002(6)
W1 0.0636(8) 0.0395(7) 0.0529(9) 0.0090(6) 0.0125(7) 0.0047(6)
W2 0.0634(8) 0.0433(7) 0.0454(8) 0.0022(6) 0.0126(7) 0.0037(6)
W3 0.0567(8) 0.0427(7) 0.0506(8) 0.0067(6) 0.0106(6) -0.0004(6)
W4 0.0569(8) 0.0491(7) 0.0477(8) 0.0091(6) 0.0186(6) 0.0011(6)
W5 0.0477(7) 0.0462(7) 0.0487(8) 0.0109(6) 0.0099(6) 0.0037(6)
W6 0.0680(9) 0.0475(7) 0.0432(8) 0.0127(6) 0.0136(7) 0.0054(6)
W7 0.0564(8) 0.0425(7) 0.0497(8) 0.0098(6) 0.0091(6) 0.0079(6)
W8 0.0546(8) 0.0445(7) 0.0465(8) 0.0062(6) 0.0158(6) 0.0076(6)
W9 0.0578(8) 0.0467(7) 0.0403(8) 0.0092(6) 0.0124(6) 0.0075(6)
W10 0.0599(8) 0.0478(7) 0.0549(9) 0.0061(7) 0.0173(7) -0.0040(6)
W11 0.0637(9) 0.0401(7) 0.0728(11) 0.0112(7) 0.0228(8) 0.0033(6)
W12 0.0602(8) 0.0508(7) 0.0532(9) 0.0132(7) 0.0196(7) -0.0010(6)
W13 0.0518(8) 0.0508(7) 0.0464(8) 0.0057(6) 0.0101(6) 0.0010(6)
W14 0.0706(9) 0.0516(8) 0.0453(8) 0.0018(7) 0.0206(7) -0.0035(7)
W15 0.0680(9) 0.0447(7) 0.0704(10) 0.0026(7) 0.0335(8) 0.0046(6)
W16 0.0534(8) 0.0424(7) 0.0735(11) 0.0140(7) 0.0178(7) 0.0073(6)
W17 0.0564(8) 0.0510(7) 0.0463(8) 0.0141(6) 0.0130(6) 0.0043(6)
W18 0.0516(7) 0.0520(7) 0.0453(8) 0.0076(6) 0.0188(6) 0.0059(6)
Cs1A 0.0640(13) 0.0593(12) 0.0528(13) 0.0110(11) 0.0190(11) 0.0072(10)
Cs2 0.0739(18) 0.140(3) 0.096(2) -0.011(2) 0.0302(17) 0.0034(18)
Cs0A 0.096(2) 0.0774(18) 0.140(3) 0.009(2) 0.037(2) 0.0005(16)
Cs4 0.204(3) 0.125(3) 0.092(2) 0.030(2) 0.039(2) 0.085(3)
Cs5 0.320(7) 0.141(4) 0.152(5) 0.051(4) 0.062(5) 0.034(5)
O82 0.131(19) 0.121(19) 0.109(19) 0.015(16) 0.033(16) -0.015(15)
O83 0.140(19) 0.127(19) 0.096(18) 0.025(16) 0.046(16) -0.021(15)
K0AA 0.093(7) 0.087(7) 0.159(13) -0.004(8) 0.043(8) 0.025(6)
K1 0.089(6) 0.067(5) 0.150(10) -0.018(6) 0.065(7) -0.035(5)
O9W 0.11(2) 0.13(2) 0.12(3) 0.013(18) 0.03(2) 0.002(19)

loop_
_atom_type_symbol
_atom_type_description
_atom_type_scat_dispersion_real
_atom_type_scat_dispersion_imag
_atom_type_scat_source
Cr Cr 0.3209 0.6236 'International Tables Vol C Tables 4.2.6.8 and 6.1.1.4'
Cs Cs -0.3680 2.1192 'International Tables Vol C Tables 4.2.6.8 and 6.1.1.4'
K K 0.2009 0.2494 'International Tables Vol C Tables 4.2.6.8 and 6.1.1.4'
O O 0.0106 0.0060 'International Tables Vol C Tables 4.2.6.8 and 6.1.1.4'
Si Si 0.0817 0.0704 'International Tables Vol C Tables 4.2.6.8 and 6.1.1.4'
Ta Ta -0.7052 6.5227 'International Tables Vol C Tables 4.2.6.8 and 6.1.1.4'
W W -0.8490 6.8722 'International Tables Vol C Tables 4.2.6.8 and 6.1.1.4'
H H 0.0000 0.0000 'International Tables Vol C Tables 4.2.6.8 and 6.1.1.4'

loop_
_geom_angle_atom_site_label_1
_geom_angle_atom_site_label_2
_geom_angle_atom_site_label_3
_geom_angle
_geom_angle_site_symmetry_1
_geom_angle_site_symmetry_3
O1 Cr1 O2 93.8(10) . .
O1 Cr1 O1W 89.2(16) . .
O1 Cr1 O4W 93.1(15) . .
O1 Cr1 O82 90.0(14) . .
O1 Cr1 O83 175.3(14) . .
O2 Cr1 O4W 94.9(16) . .
O2 Cr1 O82 174.8(16) . .
O2 Cr1 O83 90.3(14) . .
O1W Cr1 O2 88.2(15) . .
O1W Cr1 O4W 176(2) . .
O1W Cr1 O82 88.3(19) . .
O1W Cr1 O83 88.8(19) . .
O82 Cr1 O4W 88.4(19) . .
O82 Cr1 O83 85.8(17) . .
O83 Cr1 O4W 88.6(19) . .
Ta6 O1 Cr1 178.6(16) . .
Ta2 O2 Cr1 179.5(18) . .
Ta5 O3 Ta1 141.4(12) . .
Ta1 O4 Ta2 146.6(11) . .
Ta3 O5 Cs1A 103.1(7) . 2_566
W8 O5 Ta3 117.2(10) . .
W8 O5 Cs1A 105.2(8) . 2_566
Ta3 O6 Ta2 147.5(13) . .
W4 O7 Ta2 121.0(12) . .
W17 O8 W12 148.9(12) . .
W16 O9 Cs5 96.5(9) . 1_545
W17 O9 W16 124.5(13) . .
W17 O9 Cs5 124.8(11) . 1_545
W7 O10 W8 123.2(11) . .
W7 O10 K0AA 108.1(9) . .
W8 O10 K0AA 103.5(9) . .
W6 O11 W7 152.1(11) . .
W6 O12 Ta2 119.3(12) . .
Si2 O13 Ta2 124.5(12) . .
Si2 O13 W4 123.9(12) . .
Si2 O13 W6 123.5(10) . .
Ta2 O13 W6 91.6(8) . .
W4 O13 Ta2 92.1(7) . .
W4 O13 W6 91.8(7) . .
Si2 O14 Ta1 125.3(12) . .
Si2 O14 W5 124.1(11) . .
Si2 O14 W9 123.0(10) . .
Ta1 O14 W5 92.5(7) . .
Ta1 O14 W9 92.5(7) . .
W9 O14 W5 89.7(7) . .
W8 O15 W9 154.1(12) . .
W8 O15 Cs1A 103.6(8) . 2_566
W9 O15 Cs1A 100.9(8) . 2_566
W5 O16 W4 151.4(14) . .
W5 O17 Cs1A 152.6(12) . 1_655
W6 O18 W4 121.3(14) . .
W4 O19 K1 111.4(13) . .
W3 O20 W4 151.2(14) . .
W3 O21 W5 151.9(14) . .
W2 O22 W9 152.8(12) . .
W2 O22 Cs2 102.5(8) . 2_666
W9 O22 Cs2 97.7(9) . 2_666
W1 O23 W6 150.6(13) . .
W1 O23 Cs4 95.0(9) . .
W6 O23 Cs4 93.2(8) . .
W1 O25 Cs0A 100.1(10) . .
W1 O25 Cs4 107.1(11) . .
W1 O25 Cs5 100.7(12) . .
Cs0A O25 Cs5 100.2(6) . .
Cs4 O25 Cs0A 114.3(9) . .
Cs4 O25 Cs5 130.0(8) . .
W1 O26 W2 123.4(11) . .
W1 O26 Cs5 108.9(11) . .
W1 O26 K0AA 107.7(10) . .
W2 O26 Cs5 127.0(11) . .
W2 O26 K0AA 101.2(10) . .
K0AA O26 Cs5 51.2(4) . .
W2 O27 Cs2 106.2(10) . 2_666
W2 O27 Cs0A 145.8(14) . 2_676
Cs0A O27 Cs2 94.7(8) 2_676 2_666
W11 O29 Cs4 107.6(12) . 1_545
W16 O30 Cs2 91.6(9) . .
W16 O30 Cs0A 161.0(15) . 1_545
W16 O30 Cs5 88.6(10) . 1_545
Cs0A O30 Cs2 82.5(6) 1_545 .
Cs0A O30 Cs5 104.9(7) 1_545 1_545
Cs5 O30 Cs2 152.5(8) 1_545 .
Ta5 O31 Cs2 122.9(9) . .
W16 O31 Ta5 118.0(11) . .
W16 O31 Cs2 116.5(9) . .
W14 O32 W15 121.0(11) . .
W16 O34 W15 154.1(12) . .
W10 O35 W14 151.6(13) . .
W11 O36 W12 122.6(12) . .
W11 O36 K1 104.0(9) . 1_445
W12 O36 K1 119.9(11) . 1_445
W12 O37 Cs0A 104.7(11) . 1_445
W12 O37 Cs5 162.1(12) . 2_566
Cs5 O37 Cs0A 92.9(6) 2_566 1_445
W10 O38 W12 121.1(12) . .
W10 O38 Cs0A 137.7(11) . 1_445
W12 O38 Cs0A 96.7(11) . 1_445
W13 O39 Ta4 119.6(10) . .
W10 O40 W13 155.0(14) . .
Ta6 O41 Ta4 146.7(13) . .
W14 O42 Ta6 124.6(12) . .
Si1 O43 Ta4 124.7(12) . .
Si1 O43 W13 124.8(11) . .
Si1 O43 W18 121.9(11) . .
Ta4 O43 W13 93.0(6) . .
Ta4 O43 W18 92.5(7) . .
W13 O43 W18 90.7(7) . .
W18 O44 Cs2 105.6(11) . 1_455
W13 O45 W18 124.5(11) . .
W13 O45 Cs2 135.4(11) . 1_455
W18 O45 Cs2 99.9(11) . 1_455
Si1 O47 Ta6 126.8(12) . .
Si1 O47 W14 124.0(12) . .
Si1 O47 W15 124.0(12) . .
Ta6 O47 W14 90.4(7) . .
Ta6 O47 W15 90.8(7) . .
W15 O47 W14 90.0(7) . .
Ta5 O48 Ta6 145.7(11) . .
W17 O49 Cs1A 100.4(8) . 2_566
W18 O49 W17 153.6(12) . .
W18 O49 Cs1A 104.5(9) . 2_566
W13 O50 W14 152.5(13) . .
Si1 O51 Ta5 123.3(11) . .
Si1 O51 W16 122.3(11) . .
Si1 O51 W17 125.6(10) . .
Ta5 O51 W16 92.0(6) . .
Ta5 O51 W17 93.3(7) . .
W17 O51 W16 91.2(7) . .
Ta1 O52 Cs1A 103.9(8) . 2_566
W9 O52 Ta1 117.8(11) . .
W9 O52 Cs1A 110.9(9) . 2_566
Ta4 O53 Cs1A 103.0(8) . 2_566
W18 O53 Ta4 119.6(13) . .
W18 O53 Cs1A 102.7(11) . 2_566
W5 O54 W9 122.9(12) . .
Si2 O55 Ta3 125.8(11) . .
Si2 O55 W7 121.9(12) . .
Si2 O55 W8 125.0(12) . .
Ta3 O55 W7 91.2(7) . .
Ta3 O55 W8 92.9(7) . .
W8 O55 W7 90.1(6) . .
W3 O56 W2 122.2(12) . .
W8 O57 Cs1A 145.5(11) . .
W9 O58 Cs2 111.6(12) . 2_666
Ta5 O60 Cs1A 103.2(8) . 2_566
W17 O60 Ta5 119.6(12) . .
W17 O60 Cs1A 108.4(9) . 2_566
W3 O61 Cs5 131.9(11) . 2_676
W3 O61 K1 114.9(10) . .
K1 O61 Cs5 112.5(8) . 2_676
Ta4 O62 Cs1A 107.4(9) . 2_566
Ta5 O62 Ta4 147.6(12) . .
Ta5 O62 Cs1A 103.9(9) . 2_566
W14 O63 Cs4 156.0(12) . 2_565
W11 O64 W10 123.5(14) . .
W11 O65 W16 147.3(13) . .
W11 O65 Cs5 114.8(9) . 1_545
W16 O65 Cs5 97.8(9) . 1_545
W12 O66 W18 152.5(15) . .
Ta1 O67 Cs1A 104.2(7) . 2_566
Ta3 O67 Ta1 145.1(11) . .
Ta3 O67 Cs1A 109.6(8) . 2_566
W6 O68 Cs4 109.8(12) . .
W2 O69 W8 149.4(12) . .
W2 O69 K0AA 104.4(8) . .
W8 O69 K0AA 105.7(8) . .
Si2 O70 W1 125.2(11) . .
Si2 O70 W2 124.5(11) . .
Si2 O70 W3 124.5(12) . .
W1 O70 W2 90.8(7) . .
W1 O70 W3 91.1(6) . .
W2 O70 W3 90.4(7) . .
W5 O71 Ta1 119.8(11) . .
Ta4 O73 Ta3 141.0(14) . .
W15 O74 Cs4 110.6(11) . 1_545
Si1 O75 W10 123.0(13) . .
Si1 O75 W11 127.4(11) . .
Si1 O75 W12 123.9(13) . .
W11 O75 W10 91.1(8) . .
W11 O75 W12 91.4(8) . .
W12 O75 W10 89.2(7) . .
W11 O76 W15 151.5(14) . .
W11 O76 Cs4 97.2(8) . 1_545
W15 O76 Cs4 97.5(8) . 1_545
W1 O77 Cs0A 108.4(10) . .
W3 O77 W1 122.8(12) . .
W3 O77 Cs0A 128.4(11) . .
W1 O79 K0AA 103.0(9) . .
W7 O79 W1 151.1(14) . .
W7 O79 K0AA 104.5(10) . .
Ta3 O80 W7 117.3(12) . .
W15 O81 Ta6 121.1(12) . .
O47 Si1 O43 107.7(12) . .
O47 Si1 O51 110.3(12) . .
O47 Si1 O75 110.4(13) . .
O51 Si1 O43 108.7(11) . .
O75 Si1 O43 111.7(11) . .
O75 Si1 O51 108.0(12) . .
O13 Si2 O14 108.2(11) . .
O55 Si2 O13 110.6(12) . .
O55 Si2 O14 107.7(12) . .
O55 Si2 O70 110.3(12) . .
O70 Si2 O13 109.6(12) . .
O70 Si2 O14 110.4(11) . .
O3 Ta1 O14 173.9(9) . .
O3 Ta1 O52 100.2(9) . .
O3 Ta1 O67 97.4(8) . .
O3 Ta1 O71 101.0(9) . .
O3 Ta1 Cs1A 77.9(6) . 2_566
O4 Ta1 O3 97.1(9) . .
O4 Ta1 O14 88.0(8) . .
O4 Ta1 O52 162.7(8) . .
O4 Ta1 O67 91.0(9) . .
O4 Ta1 O71 90.1(10) . .
O4 Ta1 Cs1A 137.4(6) . 2_566
O14 Ta1 Cs1A 100.5(5) . 2_566
O52 Ta1 O14 74.7(8) . .
O52 Ta1 Cs1A 47.7(6) . 2_566
O67 Ta1 O14 85.8(7) . .
O67 Ta1 O52 86.3(9) . .
O67 Ta1 Cs1A 48.9(6) . 2_566
O71 Ta1 O14 75.7(8) . .
O71 Ta1 O52 87.1(10) . .
O71 Ta1 O67 161.4(8) . .
O71 Ta1 Cs1A 132.5(8) . 2_566
O2 Ta2 O4 103.7(10) . .
O2 Ta2 O6 101.9(11) . .
O2 Ta2 O7 100.3(11) . .
O2 Ta2 O12 98.1(11) . .
O2 Ta2 O13 169.2(9) . .
O4 Ta2 O12 158.2(9) . .
O4 Ta2 O13 84.7(8) . .
O6 Ta2 O4 88.2(9) . .
O6 Ta2 O7 157.6(9) . .
O6 Ta2 O12 88.1(9) . .
O6 Ta2 O13 84.9(8) . .
O7 Ta2 O4 89.3(9) . .
O7 Ta2 O12 86.0(10) . .
O7 Ta2 O13 72.7(8) . .
O12 Ta2 O13 73.6(9) . .
O5 Ta3 O55 75.8(8) . .
O5 Ta3 Cs1A 49.8(6) . 2_566
O6 Ta3 O5 164.9(9) . .
O6 Ta3 O55 89.1(8) . .
O6 Ta3 O67 90.1(9) . .
O6 Ta3 O73 100.0(11) . .
O6 Ta3 O80 90.0(9) . .
O6 Ta3 Cs1A 133.6(6) . 2_566
O55 Ta3 Cs1A 98.4(6) . 2_566
O67 Ta3 O5 87.3(9) . .
O67 Ta3 O55 85.1(8) . .
O67 Ta3 O73 98.4(10) . .
O67 Ta3 O80 163.7(8) . .
O67 Ta3 Cs1A 45.6(6) . 2_566
O73 Ta3 O5 95.2(10) . .
O73 Ta3 O55 170.2(10) . .
O73 Ta3 Cs1A 78.0(8) . 2_566
O80 Ta3 O5 88.4(9) . .
O80 Ta3 O55 78.6(8) . .
O80 Ta3 O73 97.7(10) . .
O80 Ta3 Cs1A 136.5(7) . 2_566
O39 Ta4 O43 74.7(8) . .
O39 Ta4 O53 86.0(10) . .
O39 Ta4 Cs1A 135.3(7) . 2_566
O41 Ta4 O39 90.9(9) . .
O41 Ta4 O43 88.9(9) . .
O41 Ta4 O53 164.1(9) . .
O41 Ta4 O62 88.8(10) . .
O41 Ta4 Cs1A 133.7(7) . 2_566
O43 Ta4 Cs1A 99.2(6) . 2_566
O53 Ta4 O43 75.2(9) . .
O53 Ta4 Cs1A 50.5(7) . 2_566
O62 Ta4 O39 160.5(8) . .
O62 Ta4 O43 85.8(8) . .
O62 Ta4 O53 89.1(11) . .
O62 Ta4 Cs1A 47.2(7) . 2_566
O73 Ta4 O39 100.2(9) . .
O73 Ta4 O41 99.8(11) . .
O73 Ta4 O43 170.1(10) . .
O73 Ta4 O53 96.1(11) . .
O73 Ta4 O62 99.1(9) . .
O73 Ta4 Cs1A 78.3(8) . 2_566
O3 Ta5 O31 99.1(9) . .
O3 Ta5 O48 98.4(10) . .
O3 Ta5 O51 170.2(9) . .
O3 Ta5 O60 98.6(10) . .
O3 Ta5 O62 99.5(9) . .
O3 Ta5 Cs1A 78.2(6) . 2_566
O3 Ta5 Cs2 68.1(6) . .
O31 Ta5 O51 75.7(8) . .
O31 Ta5 O60 86.7(9) . .
O31 Ta5 Cs1A 133.1(8) . 2_566
O31 Ta5 Cs2 34.5(6) . .
O48 Ta5 O31 89.3(10) . .
O48 Ta5 O51 89.8(8) . .
O48 Ta5 O60 162.9(9) . .
O48 Ta5 Cs1A 137.5(7) . 2_566
O48 Ta5 Cs2 79.6(6) . .
O51 Ta5 Cs1A 99.2(5) . 2_566
O51 Ta5 Cs2 108.6(5) . .
O60 Ta5 O51 73.1(8) . .
O60 Ta5 Cs1A 48.6(6) . 2_566
O60 Ta5 Cs2 105.6(6) . .
O62 Ta5 O31 161.3(8) . .
O62 Ta5 O48 89.9(10) . .
O62 Ta5 O51 85.7(8) . .
O62 Ta5 O60 88.6(9) . .
O62 Ta5 Cs1A 50.1(7) . 2_566
O62 Ta5 Cs2 162.0(7) . .
Cs1A Ta5 Cs2 133.85(7) 2_566 .
O1 Ta6 O41 102.1(9) . .
O1 Ta6 O42 102.0(11) . .
O1 Ta6 O47 170.3(9) . .
O1 Ta6 O48 101.9(10) . .
O1 Ta6 O81 98.8(9) . .
O41 Ta6 O42 87.7(9) . .
O41 Ta6 O47 85.1(8) . .
O41 Ta6 O48 88.9(9) . .
O41 Ta6 O81 159.0(9) . .
O42 Ta6 O47 71.6(9) . .
O48 Ta6 O42 156.1(10) . .
O48 Ta6 O47 84.5(9) . .
O81 Ta6 O42 87.1(9) . .
O81 Ta6 O47 73.9(8) . .
O81 Ta6 O48 87.7(10) . .
O23 W1 O70 85.2(9) . .
O23 W1 O77 88.9(11) . .
O23 W1 O79 86.4(11) . .
O23 W1 Cs0A 95.6(7) . .
O23 W1 Cs4 56.9(7) . .
O23 W1 Cs5 153.1(7) . .
O25 W1 O23 99.3(12) . .
O25 W1 O26 101.9(12) . .
O25 W1 O70 172.5(9) . .
O25 W1 O77 100.7(11) . .
O25 W1 O79 101.5(12) . .
O25 W1 Cs0A 55.7(8) . .
O25 W1 Cs4 49.1(8) . .
O25 W1 Cs5 56.6(10) . .
O26 W1 O23 158.8(10) . .
O26 W1 O70 73.7(9) . .
O26 W1 O77 87.1(11) . .
O26 W1 O79 89.5(11) . .
O26 W1 Cs0A 96.3(7) . .
O26 W1 Cs4 141.4(7) . .
O26 W1 Cs5 47.0(7) . .
O70 W1 Cs0A 118.2(5) . .
O70 W1 Cs4 137.6(5) . .
O70 W1 Cs5 120.1(5) . .
O77 W1 O70 73.3(8) . .
O77 W1 Cs0A 45.0(7) . .
O77 W1 Cs4 119.3(8) . .
O77 W1 Cs5 106.0(8) . .
O79 W1 O70 84.7(10) . .
O79 W1 O77 157.8(10) . .
O79 W1 Cs0A 157.1(8) . .
O79 W1 Cs4 75.5(9) . .
O79 W1 Cs5 87.2(7) . .
Cs0A W1 Cs5 80.76(12) . .
Cs4 W1 Cs0A 86.45(11) . .
Cs4 W1 Cs5 96.24(11) . .
O22 W2 O26 156.6(10) . .
O22 W2 O56 89.5(10) . .
O22 W2 O69 87.7(9) . .
O22 W2 O70 84.4(9) . .
O22 W2 Cs2 51.4(7) . 2_666
O26 W2 O56 84.9(10) . .
O26 W2 O70 72.2(8) . .
O26 W2 Cs2 151.1(7) . 2_666
O27 W2 O22 101.2(11) . .
O27 W2 O26 102.1(11) . .
O27 W2 O56 97.1(11) . .
O27 W2 O69 105.2(11) . .
O27 W2 O70 168.5(10) . .
O27 W2 Cs2 50.0(9) . 2_666
O56 W2 O70 72.8(9) . .
O56 W2 Cs2 90.9(8) . 2_666
O69 W2 O26 89.0(10) . .
O69 W2 O56 157.7(10) . .
O69 W2 O70 84.9(9) . .
O69 W2 Cs2 104.4(8) . 2_666
O70 W2 Cs2 133.6(5) . 2_666
O20 W3 O21 87.6(10) . .
O20 W3 O70 82.2(8) . .
O20 W3 O77 86.2(11) . .
O20 W3 Cs0A 93.4(7) . .
O21 W3 O70 85.5(8) . .
O21 W3 O77 157.9(9) . .
O21 W3 Cs0A 169.8(6) . .
O56 W3 O20 156.7(9) . .
O56 W3 O21 90.6(10) . .
O56 W3 O70 74.5(8) . .
O56 W3 O77 86.9(11) . .
O56 W3 Cs0A 92.4(7) . .
O61 W3 O20 100.8(10) . .
O61 W3 O21 104.0(10) . .
O61 W3 O56 102.2(10) . .
O61 W3 O70 170.1(9) . .
O61 W3 O77 97.9(11) . .
O61 W3 Cs0A 65.8(8) . .
O70 W3 Cs0A 104.7(5) . .
O77 W3 O70 72.7(8) . .
O77 W3 Cs0A 32.1(7) . .
O7 W4 O13 74.3(9) . .
O7 W4 O16 91.6(10) . .
O7 W4 O18 86.7(11) . .
O7 W4 O20 158.0(10) . .
O16 W4 O13 85.7(9) . .
O16 W4 O18 158.4(11) . .
O16 W4 O20 86.0(10) . .
O18 W4 O13 73.0(9) . .
O19 W4 O7 99.2(13) . .
O19 W4 O13 169.6(11) . .
O19 W4 O16 102.8(12) . .
O19 W4 O18 98.8(12) . .
O19 W4 O20 102.6(13) . .
O20 W4 O13 83.8(8) . .
O20 W4 O18 87.6(10) . .
O16 W5 O14 83.5(9) . .
O16 W5 O21 85.1(10) . .
O16 W5 O71 90.1(10) . .
O17 W5 O14 171.9(9) . .
O17 W5 O16 99.8(11) . .
O17 W5 O21 102.2(10) . .
O17 W5 O54 103.1(11) . .
O17 W5 O71 100.5(10) . .
O21 W5 O14 85.3(8) . .
O54 W5 O14 74.2(8) . .
O54 W5 O16 156.8(10) . .
O54 W5 O21 86.8(10) . .
O54 W5 O71 89.0(11) . .
O71 W5 O14 72.0(8) . .
O71 W5 O21 157.2(9) . .
O11 W6 O13 86.0(9) . .
O11 W6 O23 84.7(9) . .
O11 W6 Cs4 74.3(7) . .
O12 W6 O11 91.3(9) . .
O12 W6 O13 75.6(9) . .
O12 W6 O18 89.3(10) . .
O12 W6 O23 160.9(10) . .
O12 W6 Cs4 138.6(7) . .
O13 W6 Cs4 139.3(5) . .
O18 W6 O11 159.1(11) . .
O18 W6 O13 73.9(10) . .
O18 W6 O23 88.0(10) . .
O18 W6 Cs4 117.7(8) . .
O23 W6 O13 85.5(9) . .
O23 W6 Cs4 57.9(7) . .
O68 W6 O11 99.3(12) . .
O68 W6 O12 100.3(11) . .
O68 W6 O13 173.4(10) . .
O68 W6 O18 101.2(13) . .
O68 W6 O23 98.8(11) . .
O68 W6 Cs4 46.8(8) . .
O10 W7 O11 157.1(9) . .
O10 W7 O55 73.2(8) . .
O10 W7 O80 89.3(10) . .
O11 W7 O55 84.5(8) . .
O11 W7 O80 88.7(9) . .
O59 W7 O10 100.6(11) . .
O59 W7 O11 102.2(12) . .
O59 W7 O55 170.7(10) . .
O59 W7 O79 101.5(11) . .
O59 W7 O80 100.6(11) . .
O79 W7 O10 87.7(11) . .
O79 W7 O11 85.6(10) . .
O79 W7 O55 85.3(10) . .
O79 W7 O80 157.9(11) . .
O80 W7 O55 72.9(8) . .
O5 W8 O10 88.2(9) . .
O5 W8 O55 74.1(7) . .
O5 W8 O69 158.8(10) . .
O5 W8 Cs1A 49.3(6) . 2_566
O10 W8 O55 73.4(8) . .
O10 W8 Cs1A 137.1(6) . 2_566
O15 W8 O5 91.6(8) . .
O15 W8 O10 155.7(9) . .
O15 W8 O55 83.2(8) . .
O15 W8 O69 85.6(9) . .
O15 W8 Cs1A 50.7(6) . 2_566
O55 W8 Cs1A 96.2(5) . 2_566
O57 W8 O5 99.3(9) . .
O57 W8 O10 98.8(10) . .
O57 W8 O15 105.2(10) . .
O57 W8 O55 169.6(9) . .
O57 W8 O69 101.7(10) . .
O57 W8 Cs1A 84.9(8) . 2_566
O69 W8 O10 85.8(10) . .
O69 W8 O55 84.7(9) . .
O69 W8 Cs1A 135.6(7) . 2_566
O14 W9 Cs1A 97.1(5) . 2_566
O14 W9 Cs2 135.8(5) . 2_666
O15 W9 O14 84.2(8) . .
O15 W9 O22 83.3(9) . .
O15 W9 O54 156.1(9) . .
O15 W9 Cs1A 52.6(6) . 2_566
O15 W9 Cs2 102.8(6) . 2_666
O22 W9 O14 84.8(8) . .
O22 W9 Cs1A 135.0(6) . 2_566
O22 W9 Cs2 53.7(7) . 2_666
O52 W9 O14 74.9(8) . .
O52 W9 O15 89.0(9) . .
O52 W9 O22 158.9(10) . .
O52 W9 O54 92.1(10) . .
O52 W9 Cs1A 45.0(7) . 2_566
O52 W9 Cs2 147.4(7) . 2_666
O54 W9 O14 73.1(9) . .
O54 W9 O22 87.2(9) . .
O54 W9 Cs1A 136.5(7) . 2_566
O54 W9 Cs2 88.8(7) . 2_666
O58 W9 O14 175.3(10) . .
O58 W9 O15 99.4(11) . .
O58 W9 O22 98.5(12) . .
O58 W9 O52 102.1(12) . .
O58 W9 O54 103.7(12) . .
O58 W9 Cs1A 82.9(10) . 2_566
O58 W9 Cs2 46.4(10) . 2_666
Cs2 W9 Cs1A 122.05(7) 2_666 2_566
O28 W10 O35 104.1(12) . .
O28 W10 O38 100.4(12) . .
O28 W10 O40 101.4(11) . .
O28 W10 O64 101.5(12) . .
O28 W10 O75 171.5(10) . .
O35 W10 O38 155.5(10) . .
O35 W10 O64 86.5(11) . .
O35 W10 O75 80.6(9) . .
O38 W10 O64 86.8(11) . .
O38 W10 O75 74.9(9) . .
O40 W10 O35 86.2(11) . .
O40 W10 O38 90.8(11) . .
O40 W10 O64 157.0(11) . .
O40 W10 O75 85.9(9) . .
O64 W10 O75 71.4(10) . .
O29 W11 O36 100.2(12) . .
O29 W11 O64 98.3(13) . .
O29 W11 O65 102.7(12) . .
O29 W11 O75 170.4(10) . .
O29 W11 O76 102.1(12) . .
O29 W11 Cs4 48.0(9) . 1_545
O29 W11 Cs5 75.9(11) . 1_545
O36 W11 O75 74.1(9) . .
O36 W11 Cs4 147.3(7) . 1_545
O36 W11 Cs5 63.1(8) . 1_545
O64 W11 O36 86.8(11) . .
O64 W11 O75 73.9(10) . .
O64 W11 Cs4 103.1(9) . 1_545
O64 W11 Cs5 147.1(8) . 1_545
O65 W11 O36 88.6(11) . .
O65 W11 O64 159.0(11) . .
O65 W11 O75 85.1(9) . .
O65 W11 Cs4 91.7(9) . 1_545
O65 W11 Cs5 41.7(7) . 1_545
O75 W11 Cs4 138.5(6) . 1_545
O75 W11 Cs5 107.5(7) . 1_545
O76 W11 O36 157.5(10) . .
O76 W11 O64 87.6(11) . .
O76 W11 O65 88.9(11) . .
O76 W11 O75 83.4(9) . .
O76 W11 Cs4 55.1(7) . 1_545
O76 W11 Cs5 125.4(7) . 1_545
Cs4 W11 Cs5 96.68(13) 1_545 1_545
O8 W12 O75 84.6(9) . .
O8 W12 Cs0A 144.2(7) . 1_445
O36 W12 O8 88.5(9) . .
O36 W12 O38 85.4(10) . .
O36 W12 O75 71.9(9) . .
O36 W12 Cs0A 115.3(7) . 1_445
O37 W12 O8 101.2(11) . .
O37 W12 O36 98.9(11) . .
O37 W12 O38 99.3(11) . .
O37 W12 O66 104.2(11) . .
O37 W12 O75 169.1(10) . .
O37 W12 Cs0A 51.3(8) . 1_445
O38 W12 O8 159.3(10) . .
O38 W12 O75 74.7(10) . .
O38 W12 Cs0A 54.9(8) . 1_445
O66 W12 O8 87.5(10) . .
O66 W12 O36 156.9(10) . .
O66 W12 O38 90.3(10) . .
O66 W12 O75 85.1(9) . .
O66 W12 Cs0A 79.8(7) . 1_445
O75 W12 Cs0A 126.8(5) . 1_445
O39 W13 O40 156.6(9) . .
O39 W13 O43 72.7(7) . .
O39 W13 O50 88.3(10) . .
O40 W13 O43 84.9(8) . .
O45 W13 O39 89.8(10) . .
O45 W13 O40 90.0(10) . .
O45 W13 O43 73.8(9) . .
O45 W13 O50 156.4(9) . .
O46 W13 O39 101.6(11) . .
O46 W13 O40 101.4(11) . .
O46 W13 O43 171.8(10) . .
O46 W13 O45 100.7(11) . .
O46 W13 O50 102.7(11) . .
O50 W13 O40 82.6(10) . .
O50 W13 O43 83.2(9) . .
O32 W14 O35 83.1(10) . .
O32 W14 O47 74.6(9) . .
O32 W14 O50 157.8(11) . .
O35 W14 O47 80.8(8) . .
O42 W14 O32 90.5(9) . .
O42 W14 O35 154.2(9) . .
O42 W14 O47 73.4(8) . .
O42 W14 O50 91.0(9) . .
O50 W14 O35 85.9(10) . .
O50 W14 O47 84.6(8) . .
O63 W14 O32 99.0(12) . .
O63 W14 O35 104.3(11) . .
O63 W14 O42 101.4(11) . .
O63 W14 O47 171.5(10) . .
O63 W14 O50 102.4(12) . .
O32 W15 O47 74.1(9) . .
O32 W15 Cs4 102.4(7) . 1_545
O34 W15 O32 156.3(9) . .
O34 W15 O47 83.2(8) . .
O34 W15 O76 84.3(10) . .
O34 W15 O81 89.6(10) . .
O34 W15 Cs4 90.0(6) . 1_545
O47 W15 Cs4 138.7(5) . 1_545
O74 W15 O32 100.1(12) . .
O74 W15 O34 103.1(12) . .
O74 W15 O47 172.5(12) . .
O74 W15 O76 100.1(11) . .
O74 W15 O81 101.6(11) . .
O74 W15 Cs4 46.5(9) . 1_545
O76 W15 O32 86.7(10) . .
O76 W15 O47 84.5(8) . .
O76 W15 Cs4 54.3(7) . 1_545
O81 W15 O32 90.7(10) . .
O81 W15 O47 74.1(9) . .
O81 W15 O76 158.3(10) . .
O81 W15 Cs4 146.8(8) . 1_545
O9 W16 O51 71.3(8) . .
O9 W16 O65 83.4(11) . .
O9 W16 Cs2 112.2(6) . .
O9 W16 Cs5 54.5(6) . 1_545
O30 W16 O9 101.2(12) . .
O30 W16 O31 100.7(11) . .
O30 W16 O34 103.9(12) . .
O30 W16 O51 170.8(11) . .
O30 W16 O65 99.7(11) . .
O30 W16 Cs2 64.9(9) . .
O30 W16 Cs5 66.6(10) . 1_545
O31 W16 O9 90.4(10) . .
O31 W16 O34 90.7(11) . .
O31 W16 O51 74.4(8) . .
O31 W16 O65 159.5(10) . .
O31 W16 Cs2 39.4(7) . .
O31 W16 Cs5 135.9(8) . 1_545
O34 W16 O9 154.2(9) . .
O34 W16 O51 84.1(7) . .
O34 W16 O65 86.6(10) . .
O34 W16 Cs2 84.1(6) . .
O34 W16 Cs5 132.8(7) . 1_545
O51 W16 Cs2 112.2(5) . .
O51 W16 Cs5 111.3(5) . 1_545
O65 W16 O51 85.1(9) . .
O65 W16 Cs2 159.3(9) . .
O65 W16 Cs5 52.7(7) . 1_545
Cs5 W16 Cs2 124.67(15) 1_545 .
O8 W17 O9 85.5(9) . .
O8 W17 O49 84.9(9) . .
O8 W17 O51 86.1(9) . .
O8 W17 Cs1A 136.0(7) . 2_566
O9 W17 O49 155.0(10) . .
O9 W17 O51 72.6(10) . .
O9 W17 Cs1A 137.5(6) . 2_566
O49 W17 O51 83.8(7) . .
O49 W17 Cs1A 52.3(6) . 2_566
O51 W17 Cs1A 97.4(5) . 2_566
O60 W17 O8 159.9(11) . .
O60 W17 O9 91.3(9) . .
O60 W17 O49 89.9(8) . .
O60 W17 O51 74.0(9) . .
O60 W17 Cs1A 46.9(6) . 2_566
O78 W17 O8 96.8(11) . .
O78 W17 O9 102.9(11) . .
O78 W17 O49 101.1(9) . .
O78 W17 O51 174.5(9) . .
O78 W17 O60 103.2(12) . .
O78 W17 Cs1A 83.8(8) . 2_566
O43 W18 Cs1A 97.8(5) . 2_566
O43 W18 Cs2 121.3(5) . 1_455
O44 W18 O43 169.5(11) . .
O44 W18 O45 100.3(12) . .
O44 W18 O49 103.4(11) . .
O44 W18 O53 101.6(12) . .
O44 W18 O66 101.6(12) . .
O44 W18 Cs1A 84.7(9) . 2_566
O44 W18 Cs2 51.0(9) . 1_455
O45 W18 O43 71.0(8) . .
O45 W18 Cs1A 137.7(7) . 2_566
O45 W18 Cs2 50.7(7) . 1_455
O49 W18 O43 85.8(8) . .
O49 W18 O45 155.8(9) . .
O49 W18 O53 92.7(10) . .
O49 W18 O66 84.8(10) . .
O49 W18 Cs1A 50.1(6) . 2_566
O49 W18 Cs2 150.5(6) . 1_455
O53 W18 O43 72.6(9) . .
O53 W18 O45 86.7(11) . .
O53 W18 O66 156.6(11) . .
O53 W18 Cs1A 51.4(8) . 2_566
O53 W18 Cs2 105.9(7) . 1_455
O66 W18 O43 84.1(8) . .
O66 W18 O45 86.3(9) . .
O66 W18 Cs1A 134.3(7) . 2_566
O66 W18 Cs2 86.6(8) . 1_455
Cs2 W18 Cs1A 127.68(7) 1_455 2_566
O5 Cs1A O15 47.7(5) 2_566 2_566
O5 Cs1A O49 120.8(6) 2_566 2_566
O5 Cs1A O53 73.5(5) 2_566 2_566
O5 Cs1A Ta5 101.3(3) 2_566 2_566
O5 Cs1A W17 139.3(3) 2_566 2_566
O15 Cs1A Ta5 109.1(4) 2_566 2_566
O15 Cs1A W17 151.2(4) 2_566 2_566
O17 Cs1A O5 143.4(6) 1_455 2_566
O17 Cs1A O15 97.3(6) 1_455 2_566
O17 Cs1A O49 90.7(6) 1_455 2_566
O17 Cs1A O52 62.6(6) 1_455 2_566
O17 Cs1A O53 137.0(6) 1_455 2_566
O17 Cs1A O57 82.3(6) 1_455 .
O17 Cs1A O60 57.7(6) 1_455 2_566
O17 Cs1A O62 104.1(6) 1_455 2_566
O17 Cs1A O67 107.3(6) 1_455 2_566
O17 Cs1A Ta5 78.1(5) 1_455 2_566
O17 Cs1A W17 65.1(5) 1_455 2_566
O49 Cs1A O15 164.1(5) 2_566 2_566
O49 Cs1A O53 47.7(6) 2_566 2_566
O49 Cs1A Ta5 59.0(4) 2_566 2_566
O49 Cs1A W17 27.4(5) 2_566 2_566
O52 Cs1A O5 82.2(5) 2_566 2_566
O52 Cs1A O15 47.0(6) 2_566 2_566
O52 Cs1A O49 128.0(6) 2_566 2_566
O52 Cs1A O53 129.9(6) 2_566 2_566
O52 Cs1A O60 80.7(5) 2_566 2_566
O52 Cs1A O62 86.0(5) 2_566 2_566
O52 Cs1A O67 50.4(5) 2_566 2_566
O52 Cs1A Ta5 71.6(4) 2_566 2_566
O52 Cs1A W17 104.5(4) 2_566 2_566
O53 Cs1A O15 120.7(6) 2_566 2_566
O53 Cs1A Ta5 71.2(4) 2_566 2_566
O53 Cs1A W17 71.9(4) 2_566 2_566
O57 Cs1A O5 129.1(6) . 2_566
O57 Cs1A O15 137.7(5) . 2_566
O57 Cs1A O49 57.0(5) . 2_566
O57 Cs1A O52 143.7(6) . 2_566
O57 Cs1A O53 82.1(6) . 2_566
O57 Cs1A O60 88.8(6) . 2_566
O57 Cs1A O62 113.1(5) . 2_566
O57 Cs1A O67 163.3(5) . 2_566
O57 Cs1A Ta5 112.1(4) . 2_566
O57 Cs1A W17 65.6(4) . 2_566
O60 Cs1A O5 129.4(6) 2_566 2_566
O60 Cs1A O15 126.7(6) 2_566 2_566
O60 Cs1A O49 48.0(6) 2_566 2_566
O60 Cs1A O53 82.1(6) 2_566 2_566
O60 Cs1A O62 49.6(6) 2_566 2_566
O60 Cs1A O67 85.2(5) 2_566 2_566
O60 Cs1A Ta5 28.2(4) 2_566 2_566
O60 Cs1A W17 24.7(4) 2_566 2_566
O62 Cs1A O5 82.0(5) 2_566 2_566
O62 Cs1A O15 108.0(5) 2_566 2_566
O62 Cs1A O49 56.5(5) 2_566 2_566
O62 Cs1A O53 48.2(6) 2_566 2_566
O62 Cs1A Ta5 26.1(4) 2_566 2_566
O62 Cs1A W17 59.0(4) 2_566 2_566
O67 Cs1A O5 48.3(5) 2_566 2_566
O67 Cs1A O15 56.1(5) 2_566 2_566
O67 Cs1A O49 108.3(5) 2_566 2_566
O67 Cs1A O53 81.6(5) 2_566 2_566
O67 Cs1A O62 51.9(5) 2_566 2_566
O67 Cs1A Ta5 58.5(3) 2_566 2_566
O67 Cs1A W17 105.5(3) 2_566 2_566
Ta5 Cs1A W17 47.13(4) 2_566 2_566
O22 Cs2 O30 83.8(6) 2_666 .
O22 Cs2 Ta5 89.4(4) 2_666 .
O22 Cs2 W2 26.1(4) 2_666 2_666
O22 Cs2 W9 28.6(4) 2_666 2_666
O22 Cs2 W16 90.1(4) 2_666 .
O22 Cs2 W18 85.9(4) 2_666 1_655
O27 Cs2 O22 49.8(6) 2_666 2_666
O27 Cs2 O30 62.5(6) 2_666 .
O27 Cs2 Ta5 117.5(5) 2_666 .
O27 Cs2 W2 23.8(4) 2_666 2_666
O27 Cs2 W9 76.9(4) 2_666 2_666
O27 Cs2 W16 83.7(5) 2_666 .
O27 Cs2 W18 69.9(5) 2_666 1_655
O30 Cs2 Ta5 68.8(4) . .
O30 Cs2 W2 69.8(5) . 2_666
O30 Cs2 W9 106.6(4) . 2_666
O30 Cs2 W16 23.5(4) . .
O30 Cs2 W18 125.1(4) . 1_655
O31 Cs2 O22 85.7(7) . 2_666
O31 Cs2 O27 98.9(7) . 2_666
O31 Cs2 O30 46.3(6) . .
O31 Cs2 O44 149.0(7) . 1_655
O31 Cs2 O45 158.0(7) . 1_655
O31 Cs2 O58 98.6(7) . 2_666
O31 Cs2 Ta5 22.6(4) . .
O31 Cs2 W2 91.2(5) . 2_666
O31 Cs2 W9 89.3(5) . 2_666
O31 Cs2 W16 24.1(4) . .
O31 Cs2 W18 168.7(5) . 1_655
O44 Cs2 O22 63.3(6) 1_655 2_666
O44 Cs2 O27 60.9(7) 1_655 2_666
O44 Cs2 O30 123.3(6) 1_655 .
O44 Cs2 Ta5 146.1(5) 1_655 .
O44 Cs2 W2 60.5(5) 1_655 2_666
O44 Cs2 W9 64.3(5) 1_655 2_666
O44 Cs2 W16 144.1(5) 1_655 .
O44 Cs2 W18 23.4(5) 1_655 1_655
O45 Cs2 O22 115.4(7) 1_655 2_666
O45 Cs2 O27 91.0(7) 1_655 2_666
O45 Cs2 O30 125.9(6) 1_655 .
O45 Cs2 O44 52.3(7) 1_655 1_655
O45 Cs2 O58 100.0(7) 1_655 2_666
O45 Cs2 Ta5 150.9(5) 1_655 .
O45 Cs2 W2 105.1(5) 1_655 2_666
O45 Cs2 W9 112.1(5) 1_655 2_666
O45 Cs2 W16 141.2(5) 1_655 .
O45 Cs2 W18 29.5(5) 1_655 1_655
O58 Cs2 O22 49.9(6) 2_666 2_666
O58 Cs2 O27 95.0(6) 2_666 2_666
O58 Cs2 O30 126.8(7) 2_666 .
O58 Cs2 O44 63.1(7) 2_666 1_655
O58 Cs2 Ta5 84.1(5) 2_666 .
O58 Cs2 W2 73.9(5) 2_666 2_666
O58 Cs2 W9 21.9(5) 2_666 2_666
O58 Cs2 W16 118.7(5) 2_666 .
O58 Cs2 W18 81.6(5) 2_666 1_655
W2 Cs2 Ta5 103.74(8) 2_666 .
W2 Cs2 W16 84.81(8) 2_666 .
W9 Cs2 Ta5 82.04(7) 2_666 .
W9 Cs2 W2 53.96(6) 2_666 2_666
W9 Cs2 W16 104.05(8) 2_666 .
W16 Cs2 Ta5 46.06(4) . .
W18 Cs2 Ta5 164.51(11) 1_655 .
W18 Cs2 W2 77.95(7) 1_655 2_666
W18 Cs2 W9 86.87(7) 1_655 2_666
W18 Cs2 W16 148.51(12) 1_655 .
O25 Cs0A W1 24.2(5) . .
O25 Cs0A W3 70.2(5) . .
O25 Cs0A W12 161.4(5) . 1_665
O25 Cs0A Cs2 108.7(5) . 1_565
O25 Cs0A Cs5 118.1(4) . 2_676
O25 Cs0A K1 108.6(5) . .
O27 Cs0A O25 125.4(7) 2_676 .
O27 Cs0A O30 71.5(6) 2_676 1_565
O27 Cs0A O37 68.5(6) 2_676 1_665
O27 Cs0A O38 95.7(7) 2_676 1_665
O27 Cs0A O77 135.3(8) 2_676 .
O27 Cs0A W1 135.4(5) 2_676 .
O27 Cs0A W3 125.8(6) 2_676 .
O27 Cs0A W12 73.3(5) 2_676 1_665
O27 Cs0A Cs2 44.8(5) 2_676 1_565
O27 Cs0A Cs5 67.5(5) 2_676 2_676
O27 Cs0A K1 120.2(5) 2_676 .
O30 Cs0A O25 58.8(7) 1_565 .
O30 Cs0A O37 140.0(7) 1_565 1_665
O30 Cs0A O38 136.5(6) 1_565 1_665
O30 Cs0A W1 80.5(4) 1_565 .
O30 Cs0A W3 120.5(5) 1_565 .
O30 Cs0A W12 137.0(4) 1_565 1_665
O30 Cs0A Cs2 53.3(4) 1_565 1_565
O30 Cs0A Cs5 119.3(5) 1_565 2_676
O30 Cs0A K1 167.4(4) 1_565 .
O37 Cs0A O25 154.4(7) 1_665 .
O37 Cs0A O38 49.7(7) 1_665 1_665
O37 Cs0A W1 130.2(5) 1_665 .
O37 Cs0A W3 84.2(5) 1_665 .
O37 Cs0A W12 24.0(5) 1_665 1_665
O37 Cs0A Cs2 95.9(5) 1_665 1_565
O37 Cs0A Cs5 42.5(5) 1_665 2_676
O37 Cs0A K1 51.9(5) 1_665 .
O38 Cs0A O25 135.6(7) 1_665 .
O38 Cs0A W1 128.0(4) 1_665 .
O38 Cs0A W3 101.0(4) 1_665 .
O38 Cs0A W12 28.4(5) 1_665 1_665
O38 Cs0A Cs2 87.8(4) 1_665 1_565
O38 Cs0A Cs5 90.8(5) 1_665 2_676
O38 Cs0A K1 51.3(4) 1_665 .
O77 Cs0A O25 50.8(7) . .
O77 Cs0A O30 104.6(7) . 1_565
O77 Cs0A O37 103.7(7) . 1_665
O77 Cs0A O38 112.6(6) . 1_665
O77 Cs0A W1 26.6(5) . .
O77 Cs0A W3 19.5(5) . .
O77 Cs0A W12 117.8(5) . 1_665
O77 Cs0A Cs2 157.9(5) . 1_565
O77 Cs0A Cs5 77.7(5) . 2_676
O77 Cs0A K1 64.1(5) . .
W1 Cs0A W3 46.00(5) . .
W1 Cs0A Cs2 132.56(10) . 1_565
W1 Cs0A Cs5 99.25(12) . 2_676
W1 Cs0A K1 87.24(11) . .
W3 Cs0A Cs2 168.34(12) . 1_565
W3 Cs0A Cs5 61.06(10) . 2_676
W3 Cs0A K1 49.78(12) . .
W12 Cs0A W1 142.51(10) 1_665 .
W12 Cs0A W3 99.91(8) 1_665 .
W12 Cs0A Cs2 84.15(7) 1_665 1_565
W12 Cs0A Cs5 66.42(12) 1_665 2_676
W12 Cs0A K1 55.29(10) 1_665 .
Cs2 Cs0A Cs5 111.65(11) 1_565 2_676
Cs2 Cs0A K1 137.82(13) 1_565 .
Cs5 Cs0A K1 65.44(19) 2_676 .
O23 Cs4 W1 28.1(4) . .
O23 Cs4 W6 28.9(4) . .
O23 Cs4 W11 112.4(4) . 1_565
O23 Cs4 W15 140.4(4) . 1_565
O23 Cs4 Cs0A 56.8(4) . .
O25 Cs4 O23 49.3(7) . .
O25 Cs4 O76 87.1(7) . 1_565
O25 Cs4 W1 23.7(5) . .
O25 Cs4 W6 77.8(5) . .
O25 Cs4 W11 70.1(6) . 1_565
O25 Cs4 W15 94.4(5) . 1_565
O25 Cs4 Cs0A 34.1(5) . .
O29 Cs4 O23 93.7(8) 1_565 .
O29 Cs4 O25 63.0(8) 1_565 .
O29 Cs4 O74 102.0(7) 1_565 1_565
O29 Cs4 O76 51.8(7) 1_565 1_565
O29 Cs4 W1 69.9(6) 1_565 .
O29 Cs4 W6 107.5(6) 1_565 .
O29 Cs4 W11 24.4(5) 1_565 1_565
O29 Cs4 W15 79.0(5) 1_565 1_565
O29 Cs4 Cs0A 92.9(6) 1_565 .
O63 Cs4 O23 129.6(7) 2_565 .
O63 Cs4 O25 163.0(7) 2_565 .
O63 Cs4 O29 130.2(8) 2_565 1_565
O63 Cs4 O74 65.1(8) 2_565 1_565
O63 Cs4 O76 94.6(7) 2_565 1_565
O63 Cs4 W1 157.5(6) 2_565 .
O63 Cs4 W6 104.2(6) 2_565 .
O63 Cs4 W11 117.2(6) 2_565 1_565
O63 Cs4 W15 79.7(5) 2_565 1_565
O63 Cs4 Cs0A 128.9(5) 2_565 .
O68 Cs4 O23 49.9(7) . .
O68 Cs4 O25 99.0(8) . .
O68 Cs4 O29 126.8(7) . 1_565
O68 Cs4 O63 81.1(8) . 2_565
O68 Cs4 O74 131.2(7) . 1_565
O68 Cs4 O76 172.0(7) . 1_565
O68 Cs4 W1 77.5(5) . .
O68 Cs4 W6 23.4(5) . .
O68 Cs4 W11 151.2(5) . 1_565
O68 Cs4 W15 154.1(5) . 1_565
O68 Cs4 Cs0A 94.4(6) . .
O74 Cs4 O23 136.8(7) 1_565 .
O74 Cs4 O25 103.9(8) 1_565 .
O74 Cs4 O76 51.0(6) 1_565 1_565
O74 Cs4 W1 126.2(6) 1_565 .
O74 Cs4 W6 147.2(4) 1_565 .
O74 Cs4 W11 77.5(4) 1_565 1_565
O74 Cs4 W15 23.0(4) 1_565 1_565
O74 Cs4 Cs0A 82.2(6) 1_565 .
O76 Cs4 O23 135.5(6) 1_565 .
O76 Cs4 W1 107.5(5) 1_565 .
O76 Cs4 W6 158.8(5) 1_565 .
O76 Cs4 W11 27.7(4) 1_565 1_565
O76 Cs4 W15 28.3(4) 1_565 1_565
O76 Cs4 Cs0A 93.5(4) 1_565 .
W1 Cs4 W15 118.13(11) . 1_565
W1 Cs4 Cs0A 47.09(7) . .
W6 Cs4 W1 55.04(6) . .
W6 Cs4 W11 131.21(12) . 1_565
W6 Cs4 W15 165.45(16) . 1_565
W6 Cs4 Cs0A 82.26(9) . .
W11 Cs4 W1 85.25(9) 1_565 .
W11 Cs4 W15 54.58(6) 1_565 1_565
W11 Cs4 Cs0A 90.40(9) 1_565 .
W15 Cs4 Cs0A 84.45(10) 1_565 .
O9 Cs5 O25 95.9(7) 1_565 .
O9 Cs5 O26 138.3(8) 1_565 .
O9 Cs5 O30 47.2(6) 1_565 1_565
O9 Cs5 O61 61.7(7) 1_565 2_676
O9 Cs5 W1 118.2(6) 1_565 .
O9 Cs5 W11 67.4(5) 1_565 1_565
O9 Cs5 W16 29.0(6) 1_565 1_565
O9 Cs5 Cs0A 117.7(5) 1_565 2_676
O25 Cs5 W1 22.7(4) . .
O25 Cs5 W11 62.8(4) . 1_565
O25 Cs5 W16 67.0(4) . 1_565
O25 Cs5 Cs0A 109.8(4) . 2_676
O26 Cs5 O25 46.3(6) . .
O26 Cs5 O30 91.1(6) . 1_565
O26 Cs5 W1 24.2(5) . .
O26 Cs5 W11 99.8(5) . 1_565
O26 Cs5 W16 111.3(5) . 1_565
O26 Cs5 Cs0A 72.2(5) . 2_676
O30 Cs5 O25 53.4(6) 1_565 .
O30 Cs5 W1 73.3(4) 1_565 .
O30 Cs5 W11 68.7(5) 1_565 1_565
O30 Cs5 W16 24.7(4) 1_565 1_565
O30 Cs5 Cs0A 109.7(5) 1_565 2_676
O37 Cs5 O9 127.3(8) 2_566 1_565
O37 Cs5 O25 135.4(7) 2_566 .
O37 Cs5 O26 89.3(7) 2_566 .
O37 Cs5 O30 152.4(7) 2_566 1_565
O37 Cs5 O61 73.0(6) 2_566 2_676
O37 Cs5 O65 156.1(8) 2_566 1_565
O37 Cs5 W1 112.7(5) 2_566 .
O37 Cs5 W11 138.3(5) 2_566 1_565
O37 Cs5 W16 155.8(5) 2_566 1_565
O37 Cs5 Cs0A 44.7(4) 2_566 2_676
O61 Cs5 O25 131.5(7) 2_676 .
O61 Cs5 O26 125.4(7) 2_676 .
O61 Cs5 O30 84.4(6) 2_676 1_565
O61 Cs5 W1 136.3(5) 2_676 .
O61 Cs5 W11 127.8(5) 2_676 1_565
O61 Cs5 W16 84.5(4) 2_676 1_565
O61 Cs5 Cs0A 58.8(5) 2_676 2_676
O65 Cs5 O9 47.5(7) 1_565 1_565
O65 Cs5 O25 61.7(7) 1_565 .
O65 Cs5 O26 106.9(7) 1_565 .
O65 Cs5 O30 47.5(6) 1_565 1_565
O65 Cs5 O61 109.1(6) 1_565 2_676
O65 Cs5 W1 82.7(5) 1_565 .
O65 Cs5 W11 23.4(4) 1_565 1_565
O65 Cs5 W16 29.4(4) 1_565 1_565
O65 Cs5 Cs0A 157.0(5) 1_565 2_676
W1 Cs5 Cs0A 93.80(16) . 2_676
W11 Cs5 W1 78.24(12) 1_565 .
W11 Cs5 Cs0A 172.0(2) 1_565 2_676
W16 Cs5 W1 89.52(15) 1_565 .
W16 Cs5 W11 52.88(9) 1_565 1_565
W16 Cs5 Cs0A 128.4(2) 1_565 2_676
K0AA Cs5 O9 140.6(6) . 1_565
K0AA Cs5 O25 83.5(5) . .
K0AA Cs5 O26 63.8(4) . .
K0AA Cs5 O30 133.8(6) . 1_565
K0AA Cs5 O37 70.1(6) . 2_566
K0AA Cs5 O61 141.8(6) . 2_676
K0AA Cs5 O65 100.9(6) . 1_565
K0AA Cs5 W1 69.4(3) . .
K0AA Cs5 W11 77.8(4) . 1_565
K0AA Cs5 W16 129.7(4) . 1_565
K0AA Cs5 Cs0A 99.1(4) . 2_676
O10 K0AA O26 79.3(6) . .
O10 K0AA O79 46.2(6) . .
O10 K0AA K1 76.7(5) . 1_455
O26 K0AA O79 46.8(6) . .
O26 K0AA K1 138.3(7) . 1_455
O69 K0AA O10 47.7(5) . .
O69 K0AA O26 48.1(6) . .
O69 K0AA O79 56.0(7) . .
O69 K0AA K1 124.0(5) . 1_455
Cs5 K0AA O10 140.5(6) . .
Cs5 K0AA O26 64.9(5) . .
Cs5 K0AA O69 109.4(5) . .
Cs5 K0AA O79 95.0(6) . .
Cs5 K0AA K1 119.6(5) . 1_455
K1 K0AA O79 92.9(6) 1_455 .
O19 K1 Cs0A 102.9(5) . .
O19 K1 K0AA 132.6(7) . 1_655
O36 K1 O19 149.2(8) 1_665 .
O36 K1 Cs0A 68.6(5) 1_665 .
O36 K1 K0AA 71.9(5) 1_665 1_655
O61 K1 O19 93.9(6) . .
O61 K1 O36 100.7(7) . 1_665
O61 K1 Cs0A 49.2(5) . .
O61 K1 K0AA 98.8(7) . 1_655
K0AA K1 Cs0A 119.9(3) 1_655 .
O9W K1 O19 62.6(11) . .
O9W K1 O36 146.3(12) . 1_665
O9W K1 O61 81.1(11) . .
O9W K1 Cs0A 128.4(10) . .
O9W K1 K0AA 74.5(10) . 1_655

loop_
_geom_bond_atom_site_label_1
_geom_bond_atom_site_label_2
_geom_bond_distance
_geom_bond_site_symmetry_2
Cr1 O1 1.85(3) .
Cr1 O2 1.92(3) .
Cr1 O1W 1.89(5) .
Cr1 O4W 2.15(5) .
Cr1 O82 1.95(4) .
Cr1 O83 2.04(4) .
O1 Ta6 1.83(3) .
O2 Ta2 1.78(2) .
O3 Ta1 1.920(19) .
O3 Ta5 1.889(19) .
O4 Ta1 1.85(2) .
O4 Ta2 2.00(2) .
O5 Ta3 2.012(19) .
O5 W8 1.910(19) .
O5 Cs1A 3.36(2) 2_566
O6 Ta2 1.97(2) .
O6 Ta3 1.88(2) .
O7 Ta2 1.98(2) .
O7 W4 1.90(2) .
O8 W12 1.97(2) .
O8 W17 1.89(2) .
O9 W16 1.93(3) .
O9 W17 1.89(3) .
O9 Cs5 3.24(2) 1_545
O10 W7 1.91(2) .
O10 W8 1.962(19) .
O10 K0AA 3.31(2) .
O11 W6 1.90(2) .
O11 W7 1.94(2) .
O12 Ta2 2.02(2) .
O12 W6 1.89(2) .
O13 Si2 1.64(2) .
O13 Ta2 2.35(2) .
O13 W4 2.34(2) .
O13 W6 2.36(2) .
O14 Si2 1.65(2) .
O14 Ta1 2.233(19) .
O14 W5 2.39(2) .
O14 W9 2.39(2) .
O15 W8 1.91(3) .
O15 W9 1.92(3) .
O15 Cs1A 3.41(2) 2_566
O16 W4 1.93(2) .
O16 W5 1.92(3) .
O17 W5 1.69(2) .
O17 Cs1A 3.09(2) 1_655
O18 W4 1.97(3) .
O18 W6 1.90(3) .
O19 W4 1.72(2) .
O19 K1 3.37(3) .
O20 W3 1.87(3) .
O20 W4 1.96(3) .
O21 W3 1.87(2) .
O21 W5 1.94(2) .
O22 W2 1.85(2) .
O22 W9 1.96(2) .
O22 Cs2 3.30(2) 2_666
O23 W1 1.91(3) .
O23 W6 1.94(2) .
O23 Cs4 3.40(2) .
O25 W1 1.71(3) .
O25 Cs0A 3.43(3) .
O25 Cs4 3.20(2) .
O25 Cs5 3.69(3) .
O26 W1 1.88(3) .
O26 W2 1.93(3) .
O26 Cs5 3.35(2) .
O26 K0AA 3.32(2) .
O27 W2 1.73(3) .
O27 Cs2 3.28(3) 2_666
O27 Cs0A 3.03(2) 2_676
O28 W10 1.71(3) .
O29 W11 1.75(3) .
O29 Cs4 3.14(3) 1_545
O30 W16 1.66(3) .
O30 Cs2 3.76(3) .
O30 Cs0A 3.26(3) 1_545
O30 Cs5 3.63(3) 1_545
O31 Ta5 2.00(2) .
O31 W16 1.89(2) .
O31 Cs2 2.94(2) .
O32 W14 1.91(3) .
O32 W15 1.97(3) .
O34 W15 1.92(3) .
O34 W16 1.91(3) .
O35 W10 1.87(2) .
O35 W14 1.96(2) .
O36 W11 1.91(3) .
O36 W12 1.93(3) .
O36 K1 3.28(2) 1_445
O37 W12 1.71(3) .
O37 Cs0A 3.29(2) 1_445
O37 Cs5 3.16(3) 2_566
O38 W10 1.92(3) .
O38 W12 1.95(3) .
O38 Cs0A 3.36(3) 1_445
O39 Ta4 1.96(2) .
O39 W13 1.90(2) .
O40 W10 1.83(2) .
O40 W13 1.97(2) .
O41 Ta4 1.93(2) .
O41 Ta6 1.92(2) .
O42 Ta6 1.99(2) .
O42 W14 1.82(3) .
O43 Si1 1.67(2) .
O43 Ta4 2.236(18) .
O43 W13 2.366(19) .
O43 W18 2.40(2) .
O44 W18 1.63(3) .
O44 Cs2 3.20(3) 1_455
O45 W13 1.85(3) .
O45 W18 1.98(3) .
O45 Cs2 3.11(2) 1_455
O46 W13 1.65(3) .
O47 Si1 1.59(2) .
O47 Ta6 2.36(2) .
O47 W14 2.40(2) .
O47 W15 2.382(19) .
O48 Ta5 1.91(2) .
O48 Ta6 1.96(2) .
O49 W17 1.96(3) .
O49 W18 1.88(3) .
O49 Cs1A 3.37(2) 2_566
O50 W13 1.91(2) .
O50 W14 1.93(2) .
O51 Si1 1.66(2) .
O51 Ta5 2.25(2) .
O51 W16 2.383(19) .
O51 W17 2.352(19) .
O52 Ta1 2.05(2) .
O52 W9 1.84(2) .
O52 Cs1A 3.19(2) 2_566
O53 Ta4 1.97(3) .
O53 W18 1.90(2) .
O53 Cs1A 3.40(3) 2_566
O54 W5 1.88(2) .
O54 W9 1.954(18) .
O55 Si2 1.62(2) .
O55 Ta3 2.234(19) .
O55 W7 2.43(2) .
O55 W8 2.38(2) .
O56 W2 1.98(2) .
O56 W3 1.87(2) .
O57 W8 1.71(2) .
O57 Cs1A 3.13(2) .
O58 W9 1.63(3) .
O58 Cs2 3.16(3) 2_666
O59 W7 1.67(3) .
O60 Ta5 2.03(3) .
O60 W17 1.84(2) .
O60 Cs1A 3.22(2) 2_566
O61 W3 1.70(3) .
O61 Cs5 3.35(2) 2_676
O61 K1 3.24(3) .
O62 Ta4 1.93(2) .
O62 Ta5 1.89(2) .
O62 Cs1A 3.31(2) 2_566
O63 W14 1.68(3) .
O63 Cs4 3.12(3) 2_565
O64 W10 1.92(3) .
O64 W11 1.90(3) .
O65 W11 1.90(2) .
O65 W16 1.96(2) .
O65 Cs5 3.18(2) 1_545
O66 W12 1.85(3) .
O66 W18 1.94(2) .
O67 Ta1 1.956(19) .
O67 Ta3 1.912(19) .
O67 Cs1A 3.26(2) 2_566
O68 W6 1.69(3) .
O68 Cs4 3.11(2) .
O69 W2 1.893(18) .
O69 W8 1.939(19) .
O69 K0AA 3.26(2) .
O70 Si2 1.62(2) .
O70 W1 2.35(2) .
O70 W2 2.37(2) .
O70 W3 2.38(2) .
O71 Ta1 1.93(2) .
O71 W5 1.93(2) .
O73 Ta3 1.94(2) .
O73 Ta4 1.87(3) .
O74 W15 1.70(2) .
O74 Cs4 3.15(3) 1_545
O75 Si1 1.61(2) .
O75 W10 2.40(2) .
O75 W11 2.31(2) .
O75 W12 2.39(2) .
O76 W11 1.89(3) .
O76 W15 1.94(2) .
O76 Cs4 3.33(2) 1_545
O77 W1 1.93(3) .
O77 W3 1.91(3) .
O77 Cs0A 3.05(2) .
O78 W17 1.67(4) .
O79 W1 1.93(2) .
O79 W7 1.89(2) .
O79 K0AA 3.42(3) .
O80 Ta3 1.92(2) .
O80 W7 1.98(2) .
O81 Ta6 1.96(3) .
O81 W15 1.92(2) .
Ta1 Cs1A 4.189(3) 2_566
Ta3 Cs1A 4.292(3) 2_566
Ta4 Cs1A 4.302(3) 2_566
Ta5 Cs1A 4.185(3) 2_566
Ta5 Cs2 4.360(4) .
W1 Cs0A 4.090(4) .
W1 Cs4 4.049(4) .
W1 Cs5 4.342(8) .
W2 Cs2 4.115(5) 2_666
W3 Cs0A 4.493(4) .
W6 Cs4 4.013(4) .
W8 Cs1A 4.281(3) 2_566
W9 Cs1A 4.216(3) 2_566
W9 Cs2 4.053(4) 2_666
W11 Cs4 4.031(5) 1_545
W11 Cs5 4.330(8) 1_545
W12 Cs0A 4.075(4) 1_445
W15 Cs4 4.069(4) 1_545
W16 Cs2 4.148(4) .
W16 Cs5 3.953(7) 1_545
W17 Cs1A 4.189(3) 2_566
W18 Cs1A 4.248(3) 2_566
W18 Cs2 3.963(4) 1_455
Cs1A O5 3.36(2) 2_566
Cs1A O15 3.41(2) 2_566
Cs1A O17 3.09(2) 1_455
Cs1A O49 3.37(2) 2_566
Cs1A O52 3.19(2) 2_566
Cs1A O53 3.40(3) 2_566
Cs1A O60 3.22(2) 2_566
Cs1A O62 3.31(2) 2_566
Cs1A O67 3.26(2) 2_566
Cs1A Ta5 4.185(3) 2_566
Cs1A W17 4.189(3) 2_566
Cs2 O22 3.30(2) 2_666
Cs2 O27 3.28(3) 2_666
Cs2 O44 3.20(3) 1_655
Cs2 O45 3.11(2) 1_655
Cs2 O58 3.16(3) 2_666
Cs2 W2 4.115(5) 2_666
Cs2 W9 4.053(4) 2_666
Cs2 W18 3.963(4) 1_655
Cs0A O27 3.03(2) 2_676
Cs0A O30 3.26(3) 1_565
Cs0A O37 3.29(2) 1_665
Cs0A O38 3.36(3) 1_665
Cs0A W12 4.075(4) 1_665
Cs0A Cs2 4.644(6) 1_565
Cs0A Cs5 4.673(9) 2_676
Cs0A K1 5.405(12) .
Cs4 O29 3.14(3) 1_565
Cs4 O63 3.12(3) 2_565
Cs4 O74 3.15(3) 1_565
Cs4 O76 3.33(2) 1_565
Cs4 W11 4.031(5) 1_565
Cs4 W15 4.069(4) 1_565
Cs5 O9 3.24(2) 1_565
Cs5 O30 3.63(3) 1_565
Cs5 O37 3.16(3) 2_566
Cs5 O61 3.35(2) 2_676
Cs5 O65 3.18(2) 1_565
Cs5 W11 4.330(8) 1_565
Cs5 W16 3.953(7) 1_565
Cs5 Cs0A 4.673(9) 2_676
Cs5 K0AA 2.888(14) .
K0AA K1 3.406(19) 1_455
K1 O36 3.28(2) 1_665
K1 K0AA 3.406(19) 1_655
K1 O9W 2.41(5) .

loop_
_platon_squeeze_void_nr
_platon_squeeze_void_average_x
_platon_squeeze_void_average_y
_platon_squeeze_void_average_z
_platon_squeeze_void_volume
_platon_squeeze_void_count_electrons
_platon_squeeze_void_content
1 0.060 0.359 1.000 1262 417 ' '
